data_1569409
loop_
_publ_author_name
'Sikligar, Kanishka'
'Kelley, Steven P.'
'Wagle, Durgesh V.'
'Ishtaweera, Piyuni'
'Baker, Gary A.'
'Atwood, Jerry L.'

_publ_section_title
;
 Nanocapsules of unprecedented internal volume seamed by calcium ions.
;
_journal_issue 34
_journal_name_full 'Chemical science'
_journal_page_first 9063
_journal_page_last 9067
_journal_paper_doi 10.1039/d3sc01629c
_journal_volume 14
_journal_year 2023
_chemical_formula_moiety 'C534 H534 Ca38 N24 Na24 O290'
_chemical_formula_sum 'C534 H732 Ca38 N24 Na24 O290'
_chemical_formula_weight 14202.19
_chemical_properties_physical Air-sensitive,Deliquescent
_space_group_crystal_system cubic
_space_group_IT_number 229
_space_group_name_Hall '-I 4 2 3'
_space_group_name_H-M_alt 'I m -3 m'
_atom_sites_solution_hydrogens calc
_atom_sites_solution_primary dual
_atom_sites_solution_secondary difmap
_audit_creation_date 2021-02-24
_audit_creation_method
;
Olex2 1.2
(compiled 2018.05.29 svn.r3508 for OlexSys, GUI svn.r5506)
;
_audit_update_record
;
2021-04-29 deposited with the CCDC.	2023-06-30 downloaded from the CCDC.
;
_cell_angle_alpha 90
_cell_angle_beta 90
_cell_angle_gamma 90
_cell_formula_units_Z 2
_cell_length_a 36.2373(12)
_cell_length_b 36.2373(12)
_cell_length_c 36.2373(12)
_cell_measurement_reflns_used 9931
_cell_measurement_temperature 100.0
_cell_measurement_theta_max 42.90
_cell_measurement_theta_min 2.44
_cell_volume 47585(3)
_computing_cell_refinement 'Bruker Apex3 V.2018.1-0/SAINT V8.38A'
_computing_data_collection 'Bruker Apex3 V.2018.1-0'
_computing_data_reduction 'Bruker Apex3 V.2018.1-0/SAINT V8.38A'
_computing_molecular_graphics 'Olex2 (Dolomanov et al., 2009)'
_computing_publication_material 'Olex2 (Dolomanov et al., 2009)'
_computing_structure_refinement 'ShelXL (Sheldrick, 2015)'
_computing_structure_solution 'SHELXT 2014/5 (Sheldrick, 2014)'
_diffrn_ambient_temperature 100.0
_diffrn_measured_fraction_theta_full 0.998
_diffrn_measured_fraction_theta_max 0.998
_diffrn_measurement_device_type 'Bruker APEX II area detector'
_diffrn_measurement_method '\f and \w scans'
_diffrn_radiation_monochromator 'multi-layer optics'
_diffrn_radiation_type CuK\a
_diffrn_radiation_wavelength 1.54178
_diffrn_reflns_av_R_equivalents 0.0943
_diffrn_reflns_av_unetI/netI 0.0146
_diffrn_reflns_Laue_measured_fraction_full 0.998
_diffrn_reflns_Laue_measured_fraction_max 0.998
_diffrn_reflns_limit_h_max 32
_diffrn_reflns_limit_h_min -32
_diffrn_reflns_limit_k_max 32
_diffrn_reflns_limit_k_min -32
_diffrn_reflns_limit_l_max 32
_diffrn_reflns_limit_l_min -32
_diffrn_reflns_number 198100
_diffrn_reflns_point_group_measured_fraction_full 0.998
_diffrn_reflns_point_group_measured_fraction_max 0.998
_diffrn_reflns_theta_full 44.563
_diffrn_reflns_theta_max 44.563
_diffrn_reflns_theta_min 1.724
_diffrn_source 'Incoatec IMuS microfocus Cu tube'
_diffrn_standards_number 0
_exptl_absorpt_coefficient_mu 2.512
_exptl_absorpt_correction_T_max 0.7488
_exptl_absorpt_correction_T_min 0.5738
_exptl_absorpt_correction_type multi-scan
_exptl_absorpt_process_details 'Bruker AXScale'
_exptl_crystal_colour gold
_exptl_crystal_density_diffrn 0.991
_exptl_crystal_description Block
_exptl_crystal_F_000 14896
_exptl_crystal_size_max 0.175
_exptl_crystal_size_mid 0.175
_exptl_crystal_size_min 0.175
_refine_diff_density_max 1.200
_refine_diff_density_min -0.357
_refine_diff_density_rms 0.123
_refine_ls_extinction_method none
_refine_ls_goodness_of_fit_ref 2.184
_refine_ls_hydrogen_treatment constr
_refine_ls_matrix_type full
_refine_ls_number_parameters 212
_refine_ls_number_reflns 1837
_refine_ls_number_restraints 318
_refine_ls_restrained_S_all 2.081
_refine_ls_R_factor_all 0.1333
_refine_ls_R_factor_gt 0.1136
_refine_ls_shift/su_max 0.000
_refine_ls_shift/su_mean 0.000
_refine_ls_structure_factor_coef Fsqd
_refine_ls_weighting_details 'w=1/[\s^2^(Fo^2^)+(0.2000P)^2^] where P=(Fo^2^+2Fc^2^)/3'
_refine_ls_weighting_scheme calc
_refine_ls_wR_factor_gt 0.3689
_refine_ls_wR_factor_ref 0.4261
_reflns_Friedel_coverage 0.000
_reflns_number_gt 1512
_reflns_number_total 1837
_reflns_threshold_expression 'I > 2\s(I)'
_cod_data_source_file d3sc01629c2.cif
_cod_data_source_block s1_sq
_cod_depositor_comments 'Adding full bibliography for 1569408--1569409.cif.'
_cod_original_cell_volume 47585(5)
_cod_database_code 1569409
_shelx_shelxl_version_number 2017/1
_shelx_space_group_comment
;
The symmetry employed for this shelxl refinement is uniquely defined
by the following loop, which should always be used as a source of
symmetry information in preference to the above space-group names.
They are only intended as comments.
;
_shelx_estimated_absorpt_t_max 0.668
_shelx_estimated_absorpt_t_min 0.668
_olex2_refinement_description
;
1. Fixed Uiso
 At 1.2 times of:
  All C(H) groups, All C(H,H) groups
 At 1.5 times of:
  All C(H,H,H) groups
2. Restrained distances
 C8-C7 \\sim C6-C7 \\sim C9-C6
 with sigma of 0.02
 C5-C6 \\sim C5-C4
 with sigma of 0.02
 C1-C2 \\sim C4-C1 \\sim C3-C4 \\sim C6-C7 \\sim C8-C7 \\sim C9-C6
 with sigma of 0.02
 O5-C12 \\sim O6-C12
 with sigma of 0.02
3. Restrained planarity
 Ca1, O10, O10_$8, Ca1_$9
 with sigma of 0.1
4. Rigid body (RIGU) restrains
 All non-hydrogen atoms
 with sigma for 1-2 distances of 0.004 and sigma for 1-3 distances of 0.004
5. Others
 Fixed Sof: H15A(0.5) H15B(0.5) H15C(0.5) H16A(0.5) H16B(0.5) H16C(0.5)
 O10(0.5) O7(0.25)
6.a Everything fixed:
 H12, H13
6.b Ternary CH refined with riding coordinates:
 C5(H5)
6.c Secondary CH2 refined with riding coordinates:
 C10(H10A,H10B)
6.d Me refined with riding coordinates:
 C11(H11A,H11B,H11C)
6.e Aromatic/amide H refined with riding coordinates:
 C9(H9), C3(H3), C14(H14)
6.f Idealised Me refined as rotating group:
 C15(H15A,H15B,H15C), C16(H16A,H16B,H16C)
;
_olex2_submission_special_instructions 'No special instructions were received'

loop_
_space_group_symop_operation_xyz
'x, y, z'
'-x, -y, z'
'-x, y, -z'
'x, -y, -z'
'z, x, y'
'z, -x, -y'
'-z, -x, y'
'-z, x, -y'
'y, z, x'
'-y, z, -x'
'y, -z, -x'
'-y, -z, x'
'y, x, -z'
'-y, -x, -z'
'y, -x, z'
'-y, x, z'
'x, z, -y'
'-x, z, y'
'-x, -z, -y'
'x, -z, y'
'z, y, -x'
'z, -y, x'
'-z, y, x'
'-z, -y, -x'
'x+1/2, y+1/2, z+1/2'
'-x+1/2, -y+1/2, z+1/2'
'-x+1/2, y+1/2, -z+1/2'
'x+1/2, -y+1/2, -z+1/2'
'z+1/2, x+1/2, y+1/2'
'z+1/2, -x+1/2, -y+1/2'
'-z+1/2, -x+1/2, y+1/2'
'-z+1/2, x+1/2, -y+1/2'
'y+1/2, z+1/2, x+1/2'
'-y+1/2, z+1/2, -x+1/2'
'y+1/2, -z+1/2, -x+1/2'
'-y+1/2, -z+1/2, x+1/2'
'y+1/2, x+1/2, -z+1/2'
'-y+1/2, -x+1/2, -z+1/2'
'y+1/2, -x+1/2, z+1/2'
'-y+1/2, x+1/2, z+1/2'
'x+1/2, z+1/2, -y+1/2'
'-x+1/2, z+1/2, y+1/2'
'-x+1/2, -z+1/2, -y+1/2'
'x+1/2, -z+1/2, y+1/2'
'z+1/2, y+1/2, -x+1/2'
'z+1/2, -y+1/2, x+1/2'
'-z+1/2, y+1/2, x+1/2'
'-z+1/2, -y+1/2, -x+1/2'
'-x, -y, -z'
'x, y, -z'
'x, -y, z'
'-x, y, z'
'-z, -x, -y'
'-z, x, y'
'z, x, -y'
'z, -x, y'
'-y, -z, -x'
'y, -z, x'
'-y, z, x'
'y, z, -x'
'-y, -x, z'
'y, x, z'
'-y, x, -z'
'y, -x, -z'
'-x, -z, y'
'x, -z, -y'
'x, z, y'
'-x, z, -y'
'-z, -y, x'
'-z, y, -x'
'z, -y, -x'
'z, y, x'
'-x+1/2, -y+1/2, -z+1/2'
'x+1/2, y+1/2, -z+1/2'
'x+1/2, -y+1/2, z+1/2'
'-x+1/2, y+1/2, z+1/2'
'-z+1/2, -x+1/2, -y+1/2'
'-z+1/2, x+1/2, y+1/2'
'z+1/2, x+1/2, -y+1/2'
'z+1/2, -x+1/2, y+1/2'
'-y+1/2, -z+1/2, -x+1/2'
'y+1/2, -z+1/2, x+1/2'
'-y+1/2, z+1/2, x+1/2'
'y+1/2, z+1/2, -x+1/2'
'-y+1/2, -x+1/2, z+1/2'
'y+1/2, x+1/2, z+1/2'
'-y+1/2, x+1/2, -z+1/2'
'y+1/2, -x+1/2, -z+1/2'
'-x+1/2, -z+1/2, y+1/2'
'x+1/2, -z+1/2, -y+1/2'
'x+1/2, z+1/2, y+1/2'
'-x+1/2, z+1/2, -y+1/2'
'-z+1/2, -y+1/2, x+1/2'
'-z+1/2, y+1/2, -x+1/2'
'z+1/2, -y+1/2, -x+1/2'
'z+1/2, y+1/2, x+1/2'

loop_
_atom_site_label
_atom_site_type_symbol
_atom_site_fract_x
_atom_site_fract_y
_atom_site_fract_z
_atom_site_U_iso_or_equiv
_atom_site_adp_type
_atom_site_occupancy
_atom_site_site_symmetry_order
_atom_site_calc_flag
_atom_site_refinement_flags_posn
_atom_site_refinement_flags_adp
_atom_site_refinement_flags_occupancy
_atom_site_disorder_assembly
_atom_site_disorder_group
Ca2 Ca 0.69771(6) 0.30229(6) 0.69771(6) 0.0375(16) Uani 1 6 d S TU P . .
Ca1 Ca 0.70313(8) 0.37340(5) 0.62660(5) 0.0593(15) Uani 1 2 d S TU P . .
Ca3 Ca 0.74970(18) 0.500000 0.500000 0.071(2) Uani 1 8 d S TU P C .
Na1 Na 0.79935(15) 0.43305(10) 0.56695(10) 0.0742(19) Uani 1 2 d S TU P . .
O2 O 0.69148(16) 0.30852(16) 0.6329(2) 0.048(2) Uani 1 2 d S TU P C .
O1 O 0.75565(14) 0.33555(17) 0.60830(14) 0.0532(19) Uani 1 1 d . U . . .
O8 O 0.69779(15) 0.2382(2) 0.69779(15) 0.055(3) Uani 1 2 d S TU P . .
O3 O 0.80117(18) 0.36858(18) 0.56533(16) 0.066(2) Uani 1 1 d . U . . .
O4 O 0.7980(3) 0.4048(3) 0.500000 0.087(3) Uani 1 2 d S TU P C .
O9 O 0.6341(3) 0.3659(3) 0.6341(3) 0.085(5) Uani 1 6 d S TU P . .
N1 N 0.6907(2) 0.1773(3) 0.6907(2) 0.071(3) Uani 1 2 d S TU P . .
C2 C 0.7130(2) 0.2870(2) 0.6113(3) 0.043(3) Uani 1 2 d DS TU P C .
C1 C 0.7479(2) 0.2989(2) 0.6000(2) 0.048(2) Uani 1 1 d D U . . .
C7 C 0.8037(2) 0.3487(2) 0.5333(2) 0.053(3) Uani 1 1 d D U . . .
C8 C 0.8017(3) 0.3677(4) 0.500000 0.050(3) Uani 1 2 d DS TU P . .
C4 C 0.7719(2) 0.2758(2) 0.5812(2) 0.051(2) Uani 1 1 d D U . . .
C6 C 0.8078(2) 0.3111(2) 0.5337(2) 0.050(2) Uani 1 1 d D U . . .
C9 C 0.8097(3) 0.2931(4) 0.500000 0.050(3) Uani 1 2 d DS TU P . .
H9 H 0.812513 0.267011 0.500000 0.060 Uiso 1 2 calc RS T P . .
C3 C 0.7593(2) 0.2407(2) 0.5722(3) 0.049(3) Uani 1 2 d DS TU P . .
H3 H 0.775406 0.224592 0.559252 0.059 Uiso 1 2 calc RS T P . .
C5 C 0.8093(2) 0.2898(3) 0.5698(2) 0.058(3) Uani 1 1 d D U . . .
H5 H 0.816803 0.308101 0.589105 0.070 Uiso 1 1 calc R . . . .
C14 C 0.6835(3) 0.2112(4) 0.6835(3) 0.052(3) Uani 1 2 d S TU P C .
H14 H 0.665205 0.215737 0.665205 0.063 Uiso 1 2 calc RS T P . .
O6 O 0.7473(4) 0.4552(2) 0.5448(2) 0.116(4) Uani 1 2 d DS TU P C .
C10 C 0.8404(3) 0.2599(3) 0.5691(3) 0.087(3) Uani 1 1 d . U . . .
H10A H 0.841077 0.247585 0.593475 0.104 Uiso 1 1 calc R . . . .
H10B H 0.833688 0.240971 0.550545 0.104 Uiso 1 1 calc R . . . .
C15 C 0.6715(3) 0.1465(4) 0.6715(3) 0.090(5) Uani 1 2 d S TU P C .
H15A H 0.650128 0.156142 0.658148 0.135 Uiso 0.5 1 calc GR . . A -1
H15B H 0.663327 0.128275 0.689763 0.135 Uiso 0.5 1 calc GR . . A -1
H15C H 0.688558 0.134760 0.654102 0.135 Uiso 0.5 1 calc GR . . A -1
C16 C 0.7176(3) 0.1648(5) 0.7176(3) 0.116(7) Uani 1 2 d S TU P C .
H16A H 0.730654 0.186087 0.728019 0.174 Uiso 0.5 1 calc GR . . B -1
H16B H 0.735432 0.148336 0.705605 0.174 Uiso 0.5 1 calc GR . . B -1
H16C H 0.705003 0.151401 0.737465 0.174 Uiso 0.5 1 calc GR . . B -1
C11 C 0.8782(3) 0.2739(4) 0.5604(4) 0.113(5) Uani 1 1 d . U . . .
H11A H 0.895711 0.253352 0.560574 0.169 Uiso 1 1 calc R . . . .
H11B H 0.878110 0.285536 0.535981 0.169 Uiso 1 1 calc R . . . .
H11C H 0.885516 0.292165 0.579011 0.169 Uiso 1 1 calc R . . . .
O5 O 0.7347(3) 0.4147(2) 0.5853(2) 0.121(4) Uani 1 2 d DS TU P C .
O12 O 0.8640(5) 0.4331(4) 0.5669(4) 0.198(8) Uiso 1 2 d S TU P C .
C12 C 0.7277(6) 0.4368(3) 0.5632(3) 0.104(5) Uani 1 2 d DS TU P . .
H12 H 0.701750 0.440640 0.559360 0.125 Uiso 1 2 d S T P . .
O10 O 0.6772(5) 0.4351(4) 0.6387(7) 0.146(8) Uani 0.5 1 d . U . C -1
O11 O 0.6844(9) 0.500000 0.500000 0.143(10) Uiso 1 8 d S TU P . .
O7 O 0.8108(7) 0.4779(4) 0.5221(4) 0.089(5) Uani 0.5 2 d S TU P . .
C13 C 0.8259(9) 0.500000 0.500000 0.073(6) Uani 1 8 d S TU P . .
H13 H 0.853730 0.500000 0.500000 0.087 Uiso 1 8 d S T P . .

loop_
_atom_site_aniso_label
_atom_site_aniso_U_11
_atom_site_aniso_U_22
_atom_site_aniso_U_33
_atom_site_aniso_U_23
_atom_site_aniso_U_13
_atom_site_aniso_U_12
Ca2 0.0375(16) 0.0375(16) 0.0375(16) 0.0030(10) -0.0030(10) 0.0030(10)
Ca1 0.064(2) 0.0570(17) 0.0570(17) 0.0127(13) 0.0068(9) -0.0068(9)
Ca3 0.110(5) 0.052(2) 0.052(2) 0.000 0.000 0.000
Na1 0.085(4) 0.069(2) 0.069(2) 0.021(3) 0.0076(18) -0.0076(18)
O2 0.055(3) 0.055(3) 0.032(4) -0.001(2) 0.001(2) 0.001(4)
O1 0.052(4) 0.067(4) 0.042(4) -0.006(3) 0.001(3) 0.001(3)
O8 0.058(4) 0.048(5) 0.058(4) 0.003(3) -0.005(4) 0.003(3)
O3 0.076(5) 0.080(4) 0.041(4) -0.001(3) 0.007(3) -0.014(3)
O4 0.122(9) 0.065(5) 0.074(6) 0.000 0.000 -0.010(6)
O9 0.085(5) 0.085(5) 0.085(5) 0.011(4) -0.011(4) 0.011(4)
N1 0.083(5) 0.049(6) 0.083(5) 0.009(3) -0.029(6) 0.009(3)
C2 0.054(4) 0.054(4) 0.021(6) 0.004(3) -0.004(3) 0.004(5)
C1 0.060(5) 0.064(5) 0.021(5) -0.003(4) -0.004(4) 0.002(4)
C7 0.048(6) 0.075(5) 0.037(5) -0.002(3) 0.006(4) -0.003(5)
C8 0.037(7) 0.069(6) 0.042(6) 0.000 0.000 0.003(6)
C4 0.055(5) 0.070(5) 0.028(5) 0.012(4) -0.006(4) 0.012(4)
C6 0.034(5) 0.077(5) 0.039(5) 0.005(4) 0.001(4) 0.011(4)
C9 0.031(7) 0.076(8) 0.044(6) 0.000 0.000 0.013(6)
C3 0.058(4) 0.058(4) 0.031(7) 0.003(4) -0.003(4) 0.023(5)
C5 0.051(5) 0.087(7) 0.036(5) 0.007(4) -0.009(4) 0.009(4)
C14 0.054(5) 0.049(6) 0.054(5) 0.002(3) -0.003(6) 0.002(3)
O6 0.193(10) 0.078(5) 0.078(5) 0.014(6) 0.012(4) -0.012(4)
C10 0.076(6) 0.112(9) 0.072(7) 0.012(6) -0.008(6) 0.030(6)
C15 0.103(8) 0.064(9) 0.103(8) -0.008(5) -0.045(10) -0.008(5)
C16 0.135(11) 0.077(11) 0.135(11) 0.003(5) -0.091(12) 0.003(5)
C11 0.075(7) 0.178(14) 0.086(9) 0.016(8) 0.007(7) 0.018(8)
O5 0.093(7) 0.135(7) 0.135(7) 0.079(8) 0.003(4) -0.003(4)
C12 0.155(11) 0.079(7) 0.079(7) 0.024(8) 0.003(5) -0.003(5)
O10 0.108(13) 0.059(8) 0.27(2) 0.035(11) 0.060(13) 0.027(8)
O7 0.143(12) 0.061(6) 0.061(6) 0.008(8) 0.008(5) -0.008(5)
C13 0.110(14) 0.054(9) 0.054(9) 0.000 0.000 0.000

loop_
_atom_type_symbol
_atom_type_description
_atom_type_scat_dispersion_real
_atom_type_scat_dispersion_imag
_atom_type_scat_source
C C 0.0181 0.0091 'International Tables Vol C Tables 4.2.6.8 and 6.1.1.4'
H H 0.0000 0.0000 'International Tables Vol C Tables 4.2.6.8 and 6.1.1.4'
N N 0.0311 0.0180 'International Tables Vol C Tables 4.2.6.8 and 6.1.1.4'
O O 0.0492 0.0322 'International Tables Vol C Tables 4.2.6.8 and 6.1.1.4'
Ca Ca 0.3641 1.2855 'International Tables Vol C Tables 4.2.6.8 and 6.1.1.4'
Na Na 0.1353 0.1239 'International Tables Vol C Tables 4.2.6.8 and 6.1.1.4'

loop_
_geom_angle_atom_site_label_1
_geom_angle_atom_site_label_2
_geom_angle_atom_site_label_3
_geom_angle
_geom_angle_site_symmetry_1
_geom_angle_site_symmetry_3
_geom_angle_publ_flag
Ca1 Ca2 Ca1 65.00(9) 12_665 . ?
Ca1 Ca2 Ca1 65.00(9) 6_566 . ?
Ca1 Ca2 Ca1 65.00(9) 6_566 12_665 ?
O2 Ca2 Ca1 40.38(13) . 6_566 ?
O2 Ca2 Ca1 40.38(13) 6_566 12_665 ?
O2 Ca2 Ca1 85.3(2) . 12_665 ?
O2 Ca2 Ca1 40.38(13) 12_665 12_665 ?
O2 Ca2 Ca1 85.3(2) 6_566 . ?
O2 Ca2 Ca1 40.38(13) . . ?
O2 Ca2 Ca1 40.38(13) 6_566 6_566 ?
O2 Ca2 Ca1 85.3(2) 12_665 6_566 ?
O2 Ca2 Ca1 40.38(13) 12_665 . ?
O2 Ca2 O2 78.6(3) . 6_566 ?
O2 Ca2 O2 78.6(3) 6_566 12_665 ?
O2 Ca2 O2 78.6(3) . 12_665 ?
O2 Ca2 C2 21.8(3) . . ?
O2 Ca2 C2 21.8(3) 12_665 12_665 ?
O2 Ca2 C2 95.4(2) 12_665 . ?
O2 Ca2 C2 95.4(2) 6_566 . ?
O2 Ca2 C2 95.4(2) . 12_665 ?
O2 Ca2 C2 95.4(2) 6_566 12_665 ?
O2 Ca2 C2 21.8(3) 6_566 6_566 ?
O2 Ca2 C2 95.4(2) 12_665 6_566 ?
O2 Ca2 C2 95.4(2) . 6_566 ?
O8 Ca2 Ca1 134.98(13) 6_566 6_566 ?
O8 Ca2 Ca1 134.98(13) . 12_665 ?
O8 Ca2 Ca1 87.0(2) 12_665 . ?
O8 Ca2 Ca1 134.98(13) 12_665 6_566 ?
O8 Ca2 Ca1 134.98(13) 6_566 . ?
O8 Ca2 Ca1 87.0(2) . 6_566 ?
O8 Ca2 Ca1 134.98(13) . . ?
O8 Ca2 Ca1 87.0(2) 6_566 12_665 ?
O8 Ca2 Ca1 134.98(13) 12_665 12_665 ?
O8 Ca2 O2 95.5(2) 6_566 6_566 ?
O8 Ca2 O2 95.5(2) 12_665 12_665 ?
O8 Ca2 O2 95.5(2) 6_566 12_665 ?
O8 Ca2 O2 172.4(3) 12_665 6_566 ?
O8 Ca2 O2 95.5(2) . . ?
O8 Ca2 O2 95.5(2) . 6_566 ?
O8 Ca2 O2 95.5(2) 12_665 . ?
O8 Ca2 O2 172.4(3) . 12_665 ?
O8 Ca2 O2 172.4(3) 6_566 . ?
O8 Ca2 O8 89.9(3) 6_566 . ?
O8 Ca2 O8 89.9(3) 6_566 12_665 ?
O8 Ca2 O8 89.9(3) 12_665 . ?
O8 Ca2 C2 80.14(18) 6_566 12_665 ?
O8 Ca2 C2 80.14(18) 6_566 6_566 ?
O8 Ca2 C2 80.14(18) 12_665 12_665 ?
O8 Ca2 C2 165.8(3) 12_665 6_566 ?
O8 Ca2 C2 165.8(3) . 12_665 ?
O8 Ca2 C2 80.14(18) . 6_566 ?
O8 Ca2 C2 80.14(18) 12_665 . ?
O8 Ca2 C2 165.8(3) 6_566 . ?
O8 Ca2 C2 80.14(18) . . ?
C2 Ca2 Ca1 107.2(2) 12_665 6_566 ?
C2 Ca2 Ca1 55.08(16) 12_665 . ?
C2 Ca2 Ca1 55.08(16) 6_566 12_665 ?
C2 Ca2 Ca1 55.07(16) . 6_566 ?
C2 Ca2 Ca1 107.2(2) 6_566 . ?
C2 Ca2 Ca1 55.08(16) 12_665 12_665 ?
C2 Ca2 Ca1 55.07(16) . . ?
C2 Ca2 Ca1 107.2(2) . 12_665 ?
C2 Ca2 Ca1 55.08(16) 6_566 6_566 ?
C2 Ca2 C2 107.7(2) . 6_566 ?
C2 Ca2 C2 107.7(2) . 12_665 ?
C2 Ca2 C2 107.7(2) 12_665 6_566 ?
Ca2 Ca1 Ca1 57.50(4) . 12_665 ?
Ca2 Ca1 Ca1 57.50(4) . 6_566 ?
Ca1 Ca1 Ca1 60.0 12_665 6_566 ?
O2 Ca1 Ca2 39.78(17) . . ?
O2 Ca1 Ca2 39.79(17) 12_665 . ?
O2 Ca1 Ca1 35.19(18) . 6_566 ?
O2 Ca1 Ca1 78.9(2) . 12_665 ?
O2 Ca1 Ca1 79.0(2) 12_665 6_566 ?
O2 Ca1 Ca1 35.20(18) 12_665 12_665 ?
O2 Ca1 O2 77.4(4) . 12_665 ?
O2 Ca1 O1 110.5(2) 12_665 . ?
O2 Ca1 O1 67.2(2) . . ?
O2 Ca1 O1 67.2(2) 12_665 66_566 ?
O2 Ca1 O1 110.5(2) . 66_566 ?
O2 Ca1 O9 73.2(3) 12_665 . ?
O2 Ca1 O9 73.2(3) . . ?
O2 Ca1 C2 22.7(2) . . ?
O2 Ca1 C2 22.7(2) 12_665 12_665 ?
O2 Ca1 C2 95.5(3) . 12_665 ?
O2 Ca1 C2 95.5(3) 12_665 . ?
O2 Ca1 O5 138.8(2) . . ?
O2 Ca1 O5 138.8(2) 12_665 . ?
O2 Ca1 O10 143.6(5) . . ?
O2 Ca1 O10 81.0(6) 12_665 . ?
O1 Ca1 Ca2 80.61(15) . . ?
O1 Ca1 Ca2 80.61(15) 66_566 . ?
O1 Ca1 Ca1 138.11(14) 66_566 6_566 ?
O1 Ca1 Ca1 98.87(15) . 6_566 ?
O1 Ca1 Ca1 138.11(14) . 12_665 ?
O1 Ca1 Ca1 98.87(15) 66_566 12_665 ?
O1 Ca1 O1 72.3(3) . 66_566 ?
O1 Ca1 O9 137.8(2) 66_566 . ?
O1 Ca1 O9 137.8(2) . . ?
O1 Ca1 C2 46.75(19) 66_566 12_665 ?
O1 Ca1 C2 106.0(2) 66_566 . ?
O1 Ca1 C2 46.75(19) . . ?
O1 Ca1 C2 106.0(2) . 12_665 ?
O1 Ca1 O10 87.2(6) 66_566 . ?
O1 Ca1 O10 148.9(5) . . ?
O9 Ca1 Ca2 78.2(3) . . ?
O9 Ca1 Ca1 39.2(2) . 6_566 ?
O9 Ca1 Ca1 39.2(2) . 12_665 ?
O9 Ca1 C2 91.4(2) . . ?
O9 Ca1 C2 91.4(2) . 12_665 ?
C2 Ca1 Ca2 55.74(18) . . ?
C2 Ca1 Ca2 55.74(18) 12_665 . ?
C2 Ca1 Ca1 52.22(14) . 6_566 ?
C2 Ca1 Ca1 101.62(16) 12_665 6_566 ?
C2 Ca1 Ca1 101.62(16) . 12_665 ?
C2 Ca1 Ca1 52.23(14) 12_665 12_665 ?
C2 Ca1 C2 109.0(4) . 12_665 ?
O5 Ca1 Ca2 154.7(3) . . ?
O5 Ca1 Ca1 140.90(18) . 12_665 ?
O5 Ca1 Ca1 140.90(18) . 6_566 ?
O5 Ca1 O1 79.0(3) . 66_566 ?
O5 Ca1 O1 79.0(3) . . ?
O5 Ca1 O9 127.1(4) . . ?
O5 Ca1 C2 116.6(2) . . ?
O5 Ca1 C2 116.6(2) . 12_665 ?
O5 Ca1 O10 74.2(5) . . ?
O10 Ca1 Ca2 119.6(5) . . ?
O10 Ca1 Ca1 111.8(4) . 6_566 ?
O10 Ca1 Ca1 66.7(5) . 12_665 ?
O10 Ca1 O9 72.6(5) . . ?
O10 Ca1 C2 164.0(5) . . ?
O10 Ca1 C2 73.2(6) . 12_665 ?
Na1 Ca3 Na1 77.54(10) 50_556 4_566 ?
Na1 Ca3 Na1 124.7(2) 51_565 50_556 ?
Na1 Ca3 Na1 77.54(10) 51_565 4_566 ?
O6 Ca3 Na1 91.0(2) 50_556 4_566 ?
O6 Ca3 Na1 154.5(5) . 4_566 ?
O6 Ca3 Na1 154.5(5) 51_565 50_556 ?
O6 Ca3 Na1 29.9(4) 50_556 50_556 ?
O6 Ca3 Na1 91.0(2) . 50_556 ?
O6 Ca3 Na1 91.0(2) 4_566 50_556 ?
O6 Ca3 Na1 29.9(4) 4_566 4_566 ?
O6 Ca3 Na1 154.5(5) 50_556 51_565 ?
O6 Ca3 Na1 91.0(2) 4_566 51_565 ?
O6 Ca3 Na1 91.0(2) 51_565 4_566 ?
O6 Ca3 Na1 91.0(2) . 51_565 ?
O6 Ca3 Na1 29.9(4) 51_565 51_565 ?
O6 Ca3 O6 89.92(3) 50_556 4_566 ?
O6 Ca3 O6 175.6(9) 50_556 51_565 ?
O6 Ca3 O6 175.6(9) 4_566 . ?
O6 Ca3 O6 89.92(3) 51_565 4_566 ?
O6 Ca3 O6 89.92(3) 51_565 . ?
O6 Ca3 O6 89.92(3) 50_556 . ?
O6 Ca3 O11 87.8(4) 51_565 . ?
O6 Ca3 O11 87.8(4) . . ?
O6 Ca3 O11 87.8(4) 4_566 . ?
O6 Ca3 O11 87.8(4) 50_556 . ?
O6 Ca3 O7 65.1(6) . . ?
O6 Ca3 O7 91.9(4) 4_566 50_556 ?
O6 Ca3 O7 119.3(7) 4_566 . ?
O6 Ca3 O7 65.1(6) 50_556 50_556 ?
O6 Ca3 O7 92.0(4) 4_566 51_565 ?
O6 Ca3 O7 92.0(4) . 50_556 ?
O6 Ca3 O7 91.9(4) 51_565 . ?
O6 Ca3 O7 91.9(4) 50_556 4_566 ?
O6 Ca3 O7 65.1(6) 51_565 51_565 ?
O6 Ca3 O7 65.1(6) 4_566 4_566 ?
O6 Ca3 O7 91.9(4) . 51_565 ?
O6 Ca3 O7 119.3(7) . 4_566 ?
O6 Ca3 O7 91.9(4) 50_556 . ?
O6 Ca3 O7 119.3(7) 50_556 51_565 ?
O6 Ca3 O7 91.9(4) 51_565 4_566 ?
O6 Ca3 O7 119.3(7) 51_565 50_556 ?
O11 Ca3 Na1 117.67(12) . 50_556 ?
O11 Ca3 Na1 117.67(12) . 4_566 ?
O11 Ca3 Na1 117.67(12) . 51_565 ?
O11 Ca3 O7 152.9(5) . 51_565 ?
O11 Ca3 O7 152.9(5) . . ?
O11 Ca3 O7 152.9(5) . 4_566 ?
O11 Ca3 O7 152.9(5) . 50_556 ?
O7 Ca3 Na1 35.3(5) 51_565 51_565 ?
O7 Ca3 Na1 35.3(5) 4_566 4_566 ?
O7 Ca3 Na1 89.4(5) 50_556 51_565 ?
O7 Ca3 Na1 65.57(16) 51_565 4_566 ?
O7 Ca3 Na1 65.57(16) 4_566 51_565 ?
O7 Ca3 Na1 89.4(5) 51_565 50_556 ?
O7 Ca3 Na1 65.57(16) 50_556 4_566 ?
O7 Ca3 Na1 89.4(5) . 4_566 ?
O7 Ca3 Na1 65.57(16) . 51_565 ?
O7 Ca3 Na1 65.57(16) 4_566 50_556 ?
O7 Ca3 Na1 35.3(5) 50_556 50_556 ?
O7 Ca3 Na1 65.57(16) . 50_556 ?
O7 Ca3 O7 37.5(7) 50_556 4_566 ?
O7 Ca3 O7 37.5(7) 51_565 4_566 ?
O7 Ca3 O7 54.1(10) 4_566 . ?
O7 Ca3 O7 37.5(7) 50_556 . ?
O7 Ca3 O7 54.1(10) 51_565 50_556 ?
O7 Ca3 O7 37.5(7) 51_565 . ?
O3 Na1 Ca3 128.6(2) . . ?
O3 Na1 Ca3 128.6(2) 66_566 . ?
O3 Na1 O3 92.8(3) . 66_566 ?
O3 Na1 O4 65.7(2) . . ?
O3 Na1 O4 158.5(3) 66_566 . ?
O3 Na1 O4 158.5(3) . 17_556 ?
O3 Na1 O4 65.7(2) 66_566 17_556 ?
O3 Na1 O5 76.7(3) . . ?
O3 Na1 O5 76.7(3) 66_566 . ?
O3 Na1 O12 88.4(4) . . ?
O3 Na1 O12 88.4(4) 66_566 . ?
O4 Na1 Ca3 70.0(2) . . ?
O4 Na1 Ca3 70.0(2) 17_556 . ?
O4 Na1 O4 135.7(5) 17_556 . ?
O6 Na1 Ca3 31.3(3) . . ?
O6 Na1 O3 112.3(3) . 66_566 ?
O6 Na1 O3 112.3(3) . . ?
O6 Na1 O4 77.9(3) . . ?
O6 Na1 O4 77.9(3) . 17_556 ?
O6 Na1 O5 52.9(4) . . ?
O6 Na1 O12 148.9(7) . . ?
O6 Na1 O7 69.1(7) . . ?
O5 Na1 Ca3 84.2(3) . . ?
O5 Na1 O4 97.1(3) . . ?
O5 Na1 O4 97.1(3) . 17_556 ?
O12 Na1 Ca3 117.6(5) . . ?
O12 Na1 O4 91.0(3) . 17_556 ?
O12 Na1 O4 91.0(3) . . ?
O12 Na1 O5 158.2(6) . . ?
O7 Na1 Ca3 37.9(6) . . ?
O7 Na1 O3 132.3(2) . . ?
O7 Na1 O3 132.3(2) . 66_566 ?
O7 Na1 O4 68.5(2) . 17_556 ?
O7 Na1 O4 68.5(2) . . ?
O7 Na1 O5 122.1(7) . . ?
O7 Na1 O12 79.8(8) . . ?
Ca2 O2 Ca1 99.8(2) . . ?
Ca2 O2 Ca1 99.8(2) . 6_566 ?
Ca1 O2 Ca1 109.6(4) 6_566 . ?
C2 O2 Ca2 117.5(6) . . ?
C2 O2 Ca1 114.2(3) . 6_566 ?
C2 O2 Ca1 114.2(3) . . ?
C1 O1 Ca1 116.0(4) . . ?
C14 O8 Ca2 143.1(8) . . ?
C7 O3 Na1 123.2(5) . . ?
Na1 O4 Na1 134.2(5) 50_556 . ?
C8 O4 Na1 112.7(2) . 50_556 ?
C8 O4 Na1 112.6(2) . . ?
Ca1 O9 Ca1 101.6(4) . 6_566 ?
Ca1 O9 Ca1 101.6(4) 12_665 . ?
Ca1 O9 Ca1 101.6(4) 12_665 6_566 ?
C14 N1 C15 121.8(12) . . ?
C14 N1 C16 125.2(12) . . ?
C16 N1 C15 113.0(11) . . ?
O2 C2 C1 120.8(6) . 61_665 ?
O2 C2 C1 120.8(6) . . ?
C1 C2 C1 118.4(11) 61_665 . ?
O1 C1 C2 114.6(7) . . ?
C4 C1 O1 123.7(7) . . ?
C4 C1 C2 121.6(8) . . ?
O3 C7 C8 118.2(8) . . ?
O3 C7 C6 121.3(7) . . ?
C6 C7 C8 120.5(8) . . ?
O4 C8 C7 119.8(6) . . ?
O4 C8 C7 119.8(6) . 50_556 ?
C7 C8 C7 120.4(12) 50_556 . ?
C1 C4 C3 117.4(8) . . ?
C1 C4 C5 119.8(7) . . ?
C3 C4 C5 122.7(7) . . ?
C7 C6 C9 117.6(8) . . ?
C7 C6 C5 121.2(7) . . ?
C9 C6 C5 121.2(8) . . ?
C6 C9 C6 123.5(11) 50_556 . ?
C6 C9 H9 118.2 . . ?
C6 C9 H9 118.2 50_556 . ?
C4 C3 C4 123.1(11) . 61_665 ?
C4 C3 H3 118.4 . . ?
C4 C3 H3 118.4 61_665 . ?
C4 C5 C6 112.1(7) . . ?
C4 C5 H5 106.0 . . ?
C4 C5 C10 114.7(8) . . ?
C6 C5 H5 106.0 . . ?
C6 C5 C10 111.3(7) . . ?
C10 C5 H5 106.0 . . ?
O8 C14 N1 126.3(13) . . ?
O8 C14 H14 116.9 . . ?
N1 C14 H14 116.9 . . ?
Na1 O6 Ca3 118.9(7) . . ?
C12 O6 Ca3 145.4(15) 66_566 . ?
C12 O6 Ca3 145.4(15) . . ?
C12 O6 Na1 95.8(12) 66_566 . ?
C12 O6 Na1 95.8(12) . . ?
C12 O6 C12 0(2) 66_566 . ?
C5 C10 H10A 108.5 . . ?
C5 C10 H10B 108.5 . . ?
H10A C10 H10B 107.5 . . ?
C11 C10 C5 115.3(10) . . ?
C11 C10 H10A 108.5 . . ?
C11 C10 H10B 108.5 . . ?
N1 C15 H15A 109.5 . . ?
N1 C15 H15B 109.5 . . ?
N1 C15 H15C 109.5 . . ?
H15A C15 H15B 109.5 . . ?
H15A C15 H15C 109.5 . . ?
H15B C15 H15C 109.5 . . ?
N1 C16 H16A 109.5 . . ?
N1 C16 H16B 109.5 . . ?
N1 C16 H16C 109.5 . . ?
H16A C16 H16B 109.5 . . ?
H16A C16 H16C 109.5 . . ?
H16B C16 H16C 109.5 . . ?
C10 C11 H11A 109.5 . . ?
C10 C11 H11B 109.5 . . ?
C10 C11 H11C 109.5 . . ?
H11A C11 H11B 109.5 . . ?
H11A C11 H11C 109.5 . . ?
H11B C11 H11C 109.5 . . ?
Ca1 O5 Na1 140.3(5) . . ?
C12 O5 Ca1 139.1(13) 66_566 . ?
C12 O5 Ca1 139.1(13) . . ?
C12 O5 Na1 80.7(12) . . ?
C12 O5 Na1 80.7(12) 66_566 . ?
C12 O5 C12 0(3) 66_566 . ?
O6 C12 H12 114.9 . . ?
O5 C12 O6 131(2) . . ?
O5 C12 H12 114.5 . . ?
C12 C12 O6 90(10) 66_566 . ?
C12 C12 O5 90(10) 66_566 . ?
C12 C12 H12 90.0 66_566 . ?
Na1 O7 Ca3 106.9(10) . . ?
O7 O7 Ca3 71.2(3) 51_565 . ?
O7 O7 Ca3 71.2(3) 50_556 . ?
O7 O7 Na1 134.11(12) 50_556 . ?
O7 O7 Na1 134.10(11) 51_565 . ?
O7 O7 O7 89.998(7) 51_565 50_556 ?
C13 O7 Ca3 88.9(18) 67 . ?
C13 O7 Ca3 88.9(18) 51_565 . ?
C13 O7 Ca3 88.9(18) 17_556 . ?
C13 O7 Ca3 88.9(18) . . ?
C13 O7 Ca3 88.9(18) 20_565 . ?
C13 O7 Ca3 88.9(18) 4_566 . ?
C13 O7 Ca3 88.9(18) 66_566 . ?
C13 O7 Ca3 88.9(18) 50_556 . ?
C13 O7 Na1 164(2) 4_566 . ?
C13 O7 Na1 164(2) 20_565 . ?
C13 O7 Na1 164(2) 50_556 . ?
C13 O7 Na1 164(2) 66_566 . ?
C13 O7 Na1 164(2) 17_556 . ?
C13 O7 Na1 164(2) 67 . ?
C13 O7 Na1 164(2) . . ?
C13 O7 Na1 164(2) 51_565 . ?
C13 O7 O7 50.5(7) 17_556 50_556 ?
C13 O7 O7 50.5(7) 4_566 50_556 ?
C13 O7 O7 50.5(7) . 51_565 ?
C13 O7 O7 50.5(7) 67 51_565 ?
C13 O7 O7 50.5(7) 67 50_556 ?
C13 O7 O7 50.5(7) 66_566 51_565 ?
C13 O7 O7 50.5(7) 50_556 51_565 ?
C13 O7 O7 50.5(7) 50_556 50_556 ?
C13 O7 O7 50.5(7) 66_566 50_556 ?
C13 O7 O7 50.5(7) 4_566 51_565 ?
C13 O7 O7 50.5(7) . 50_556 ?
C13 O7 O7 50.5(7) 17_556 51_565 ?
C13 O7 O7 50.5(7) 51_565 51_565 ?
C13 O7 O7 50.5(7) 20_565 51_565 ?
C13 O7 O7 50.5(7) 51_565 50_556 ?
C13 O7 O7 50.5(7) 20_565 50_556 ?
C13 O7 C13 0(3) . 17_556 ?
C13 O7 C13 0(3) 4_566 . ?
C13 O7 C13 0(3) 66_566 17_556 ?
C13 O7 C13 0(3) 20_565 17_556 ?
C13 O7 C13 0(3) 66_566 20_565 ?
C13 O7 C13 0(3) 4_566 51_565 ?
C13 O7 C13 0(3) 51_565 50_556 ?
C13 O7 C13 0(3) 4_566 67 ?
C13 O7 C13 0(3) 67 . ?
C13 O7 C13 0(3) 67 51_565 ?
C13 O7 C13 0(3) . 20_565 ?
C13 O7 C13 0(3) . 51_565 ?
C13 O7 C13 0(3) 17_556 50_556 ?
C13 O7 C13 0(3) 20_565 51_565 ?
C13 O7 C13 0(3) 4_566 66_566 ?
C13 O7 C13 0(3) 17_556 51_565 ?
C13 O7 C13 0(3) 66_566 . ?
C13 O7 C13 0(3) 4_566 50_556 ?
C13 O7 C13 0(3) 4_566 20_565 ?
C13 O7 C13 0(3) 66_566 50_556 ?
C13 O7 C13 0(3) 67 20_565 ?
C13 O7 C13 0(3) 67 50_556 ?
C13 O7 C13 0(3) 4_566 17_556 ?
C13 O7 C13 0(3) . 50_556 ?
C13 O7 C13 0(3) 67 17_556 ?
C13 O7 C13 0(3) 20_565 50_556 ?
C13 O7 C13 0(3) 66_566 51_565 ?
C13 O7 C13 0(3) 66_566 67 ?
O7 C13 O7 79.0(14) 51_565 4_566 ?
O7 C13 O7 79.0(14) 51_565 . ?
O7 C13 O7 79.0(14) 50_556 4_566 ?
O7 C13 O7 128(4) 50_556 51_565 ?
O7 C13 O7 128(4) . 4_566 ?
O7 C13 O7 79.0(14) 50_556 . ?
O7 C13 H13 115.9 50_556 . ?
O7 C13 H13 115.9 51_565 . ?
O7 C13 H13 115.9 4_566 . ?
O7 C13 H13 115.9 . . ?
C13 C13 O7 0(10) 20_565 51_565 ?
C13 C13 O7 0(10) 67 4_566 ?
C13 C13 O7 0(10) 20_565 50_556 ?
C13 C13 O7 0(10) 4_566 51_565 ?
C13 C13 O7 0(10) 50_556 4_566 ?
C13 C13 O7 0(10) 51_565 51_565 ?
C13 C13 O7 0(10) 4_566 4_566 ?
C13 C13 O7 0(10) 50_556 51_565 ?
C13 C13 O7 0(10) 17_556 4_566 ?
C13 C13 O7 0(10) 66_566 50_556 ?
C13 C13 O7 0(10) 50_556 . ?
C13 C13 O7 0(10) 4_566 . ?
C13 C13 O7 0(10) 17_556 50_556 ?
C13 C13 O7 0(10) 67 50_556 ?
C13 C13 O7 0(10) 66_566 4_566 ?
C13 C13 O7 0(10) 4_566 50_556 ?
C13 C13 O7 0(10) 20_565 4_566 ?
C13 C13 O7 0(10) 51_565 50_556 ?
C13 C13 O7 0(10) 51_565 4_566 ?
C13 C13 O7 0(10) 17_556 . ?
C13 C13 O7 0(10) 50_556 50_556 ?
C13 C13 O7 0(10) 51_565 . ?
C13 C13 O7 0(10) 66_566 51_565 ?
C13 C13 O7 0(10) 66_566 . ?
C13 C13 O7 0(10) 67 51_565 ?
C13 C13 O7 0(10) 67 . ?
C13 C13 O7 0(10) 20_565 . ?
C13 C13 O7 0(10) 17_556 51_565 ?
C13 C13 C13 0(10) 67 50_556 ?
C13 C13 C13 0(10) 67 51_565 ?
C13 C13 C13 0(10) 67 17_556 ?
C13 C13 C13 0(10) 20_565 50_556 ?
C13 C13 C13 0(10) 4_566 17_556 ?
C13 C13 C13 0(10) 17_556 50_556 ?
C13 C13 C13 0(10) 4_566 51_565 ?
C13 C13 C13 0(10) 51_565 50_556 ?
C13 C13 C13 0(10) 17_556 51_565 ?
C13 C13 C13 0(10) 4_566 66_566 ?
C13 C13 C13 0(10) 66_566 17_556 ?
C13 C13 C13 0(10) 4_566 67 ?
C13 C13 C13 0(10) 66_566 50_556 ?
C13 C13 C13 0(10) 66_566 67 ?
C13 C13 C13 0(10) 66_566 51_565 ?
C13 C13 C13 0(10) 4_566 20_565 ?
C13 C13 C13 0(10) 20_565 51_565 ?
C13 C13 C13 0(10) 66_566 20_565 ?
C13 C13 C13 0(10) 4_566 50_556 ?
C13 C13 C13 0(10) 67 20_565 ?
C13 C13 C13 0(10) 20_565 17_556 ?
C13 C13 H13 0.0 17_556 . ?
C13 C13 H13 0.0 66_566 . ?
C13 C13 H13 0.0 20_565 . ?
C13 C13 H13 0.0 51_565 . ?
C13 C13 H13 0.0 67 . ?
C13 C13 H13 0.0 50_556 . ?
C13 C13 H13 0.0 4_566 . ?

loop_
_geom_bond_atom_site_label_1
_geom_bond_atom_site_label_2
_geom_bond_distance
_geom_bond_site_symmetry_2
_geom_bond_publ_flag
Ca2 Ca1 3.649(4) 6_566 ?
Ca2 Ca1 3.649(4) . ?
Ca2 Ca1 3.649(4) 12_665 ?
Ca2 O2 2.370(7) . ?
Ca2 O2 2.370(7) 6_566 ?
Ca2 O2 2.370(7) 12_665 ?
Ca2 O8 2.321(9) 6_566 ?
Ca2 O8 2.321(9) . ?
Ca2 O8 2.321(9) 12_665 ?
Ca2 C2 3.227(11) . ?
Ca2 C2 3.227(11) 6_566 ?
Ca2 C2 3.227(11) 12_665 ?
Ca1 Ca1 3.922(5) 12_665 ?
Ca1 Ca1 3.922(5) 6_566 ?
Ca1 O2 2.400(5) 12_665 ?
Ca1 O2 2.399(5) . ?
Ca1 O1 2.438(6) 66_566 ?
Ca1 O1 2.438(6) . ?
Ca1 O9 2.531(8) . ?
Ca1 C2 3.201(10) . ?
Ca1 C2 3.201(10) 12_665 ?
Ca1 O5 2.405(12) . ?
Ca1 O10 2.463(16) . ?
Ca3 Na1 3.874(6) 4_566 ?
Ca3 Na1 3.874(6) 51_565 ?
Ca3 Na1 3.874(6) 50_556 ?
Ca3 O6 2.296(11) 50_556 ?
Ca3 O6 2.296(11) 4_566 ?
Ca3 O6 2.296(11) . ?
Ca3 O6 2.296(11) 51_565 ?
Ca3 O11 2.37(3) . ?
Ca3 O7 2.48(2) . ?
Ca3 O7 2.48(2) 4_566 ?
Ca3 O7 2.48(2) 50_556 ?
Ca3 O7 2.48(2) 51_565 ?
Na1 O3 2.338(7) 66_566 ?
Na1 O3 2.338(7) . ?
Na1 O4 2.634(4) . ?
Na1 O4 2.634(4) 17_556 ?
Na1 O6 2.203(16) . ?
Na1 O5 2.526(12) . ?
Na1 O12 2.344(19) . ?
Na1 O7 2.34(2) . ?
O2 C2 1.353(15) . ?
O1 C1 1.389(10) . ?
O8 C14 1.224(14) . ?
O3 C7 1.369(10) . ?
O4 C8 1.351(16) . ?
N1 C14 1.282(15) . ?
N1 C15 1.489(18) . ?
N1 C16 1.453(19) . ?
C2 C1 1.396(9) 61_665 ?
C2 C1 1.396(9) . ?
C1 C4 1.387(10) . ?
C7 C8 1.390(9) . ?
C7 C6 1.372(10) . ?
C4 C3 1.391(9) . ?
C4 C5 1.505(11) . ?
C6 C9 1.387(9) . ?
C6 C5 1.519(11) . ?
C9 H9 0.9500 . ?
C3 H3 0.9500 . ?
C5 H5 1.0000 . ?
C5 C10 1.563(14) . ?
C14 H14 0.9500 . ?
O6 C12 1.183(14) 66_566 ?
O6 C12 1.183(14) . ?
C10 H10A 0.9900 . ?
C10 H10B 0.9900 . ?
C10 C11 1.496(16) . ?
C15 H15A 0.9800 . ?
C15 H15B 0.9800 . ?
C15 H15C 0.9800 . ?
C16 H16A 0.9800 . ?
C16 H16B 0.9800 . ?
C16 H16C 0.9800 . ?
C11 H11A 0.9800 . ?
C11 H11B 0.9800 . ?
C11 H11C 0.9800 . ?
O5 C12 1.159(14) . ?
O5 C12 1.159(14) 66_566 ?
C12 C12 0.00(4) 66_566 ?
C12 H12 0.9620 . ?
O7 O7 1.60(3) 51_565 ?
O7 O7 1.60(3) 50_556 ?
O7 C13 1.26(2) 67 ?
O7 C13 1.26(2) 50_556 ?
O7 C13 1.26(2) 51_565 ?
O7 C13 1.26(2) . ?
O7 C13 1.26(2) 66_566 ?
O7 C13 1.26(2) 20_565 ?
O7 C13 1.26(2) 4_566 ?
O7 C13 1.26(2) 17_556 ?
C13 C13 0.00(7) 4_566 ?
C13 C13 0.00(7) 51_565 ?
C13 C13 0.00(7) 17_556 ?
C13 C13 0.00(7) 66_566 ?
C13 C13 0.00(7) 50_556 ?
C13 C13 0.00(7) 67 ?
C13 C13 0.00(7) 20_565 ?
C13 H13 1.0074 . ?
